data_4020675
loop_
_publ_author_name
'Yoriko Sonoda'
'Yuji Kawanishi'
'Seiji Tsuzuki'
'Midori Goto'

_publ_section_title
;
 Crystalline-State Z,E-Photoisomerization of a Series of
 (Z,E,Z)-1,6-Diphenylhexa-1,3,5-triene 4,4'-Dicarboxylic
 Acid Dialkyl Esters. Chain Length Effects on
 the Crystal Structure and Photoreactivity
;
_journal_name_full 'Journal of Organic Chemistry'
_journal_page_first 9755
_journal_page_last 9763
_journal_paper_doi 10.1021/jo051137g
_journal_volume 70
_journal_year 2005
_chemical_formula_sum 'C24 H24 O4'
_chemical_formula_weight 376.43
_space_group_IT_number 15
_symmetry_cell_setting monoclinic
_symmetry_space_group_name_Hall '-C 2yc'
_symmetry_space_group_name_H-M 'C 1 2/c 1'
_cell_angle_alpha 90.00
_cell_angle_beta 97.519(2)
_cell_angle_gamma 90.00
_cell_formula_units_Z 4
_cell_length_a 35.281(4)
_cell_length_b 4.6868(5)
_cell_length_c 12.1021(13)
_cell_measurement_temperature 183(2)
_cell_volume 1984.0(4)
_diffrn_ambient_temperature 183
_exptl_crystal_density_diffrn 1.260
_cod_depositor_comments
;
The following automatic conversions were performed:
'_symmetry_cell_setting' value 'Monoclinic' changed to 'monoclinic'
according to '/home/saulius/struct/CIF-dictionaries/cif_core.dic'
dictionary named 'cif_core.dic' version 2.4.1 from 2010-06-29.

Automatic conversion script
Id: cif_fix_enum 1527 2010-12-29 10:47:43Z saulius 
;
_cod_original_sg_symbol_H-M 'C 2/c'
_cod_database_code 4020675

loop_
_symmetry_equiv_pos_as_xyz
'x, y, z'
'-x, y, -z+1/2'
'x+1/2, y+1/2, z'
'-x+1/2, y+1/2, -z+1/2'
'-x, -y, -z'
'x, -y, z-1/2'
'-x+1/2, -y+1/2, -z'
'x+1/2, -y+1/2, z-1/2'

loop_
_atom_site_label
_atom_site_type_symbol
_atom_site_fract_x
_atom_site_fract_y
_atom_site_fract_z
_atom_site_U_iso_or_equiv
_atom_site_adp_type
_atom_site_occupancy
_atom_site_symmetry_multiplicity
_atom_site_calc_flag
_atom_site_refinement_flags
_atom_site_disorder_assembly
_atom_site_disorder_group
C1 C 0.23637(5) 0.2648(4) 0.95528(14) 0.0306(4) Uani 1 1 d . . .
H1 H 0.2184 0.1204 0.9402 0.037 Uiso 1 1 calc R . .
C2 C 0.23401(5) 0.5101(4) 0.88244(14) 0.0326(4) Uani 1 1 d . . .
H2 H 0.2525 0.6502 0.9002 0.039 Uiso 1 1 calc R . .
C3 C 0.20842(5) 0.5607(4) 0.79220(15) 0.0329(4) Uani 1 1 d . . .
H3 H 0.2116 0.7298 0.7542 0.039 Uiso 1 1 calc R . .
C4 C 0.17594(5) 0.3808(4) 0.74619(14) 0.0292(4) Uani 1 1 d . . .
C5 C 0.15190(5) 0.2434(4) 0.81208(14) 0.0322(4) Uani 1 1 d . . .
H5 H 0.1556 0.2697 0.8889 0.039 Uiso 1 1 calc R . .
C6 C 0.12250(5) 0.0681(4) 0.76457(14) 0.0336(4) Uani 1 1 d . . .
H6 H 0.1065 -0.0200 0.8096 0.040 Uiso 1 1 calc R . .
C7 C 0.11675(5) 0.0235(4) 0.64996(14) 0.0327(4) Uani 1 1 d . . .
C8 C 0.13969(5) 0.1677(4) 0.58291(14) 0.0347(4) Uani 1 1 d . . .
H8 H 0.1356 0.1439 0.5060 0.042 Uiso 1 1 calc R . .
C9 C 0.16855(5) 0.3462(4) 0.63054(14) 0.0329(4) Uani 1 1 d . . .
H9 H 0.1833 0.4449 0.5849 0.039 Uiso 1 1 calc R . .
C10 C 0.08594(6) -0.1771(5) 0.60342(17) 0.0417(5) Uani 1 1 d . . .
C11 C 0.05870(8) -0.4279(7) 0.4389(2) 0.0625(7) Uani 1 1 d . . .
H11A H 0.0693 -0.5234 0.3788 0.075 Uiso 1 1 calc R . .
H11B H 0.0526 -0.5715 0.4915 0.075 Uiso 1 1 calc R . .
C12 C 0.02391(11) -0.2735(10) 0.3942(4) 0.0860(11) Uani 1 1 d . . .
H12A H 0.0285(11) -0.132(9) 0.340(3) 0.091(12) Uiso 1 1 d . . .
H12B H 0.0129(15) -0.163(11) 0.455(4) 0.136(18) Uiso 1 1 d . . .
H12C H 0.0039(13) -0.422(10) 0.355(3) 0.110(13) Uiso 1 1 d . . .
O1 O 0.06373(5) -0.2872(5) 0.65774(14) 0.0609(6) Uani 1 1 d . . .
O2 O 0.08679(5) -0.2262(4) 0.49467(12) 0.0533(5) Uani 1 1 d . . .

loop_
_atom_site_aniso_label
_atom_site_aniso_U_11
_atom_site_aniso_U_22
_atom_site_aniso_U_33
_atom_site_aniso_U_23
_atom_site_aniso_U_13
_atom_site_aniso_U_12
C1 0.0272(8) 0.0303(9) 0.0334(9) -0.0082(7) 0.0012(7) -0.0006(6)
C2 0.0298(9) 0.0314(9) 0.0364(9) -0.0080(7) 0.0031(7) -0.0025(7)
C3 0.0331(9) 0.0317(9) 0.0335(9) 0.0000(7) 0.0034(7) -0.0030(7)
C4 0.0272(8) 0.0294(8) 0.0305(9) 0.0000(6) 0.0014(6) 0.0024(6)
C5 0.0314(9) 0.0420(10) 0.0231(8) -0.0018(7) 0.0027(6) -0.0012(7)
C6 0.0302(9) 0.0425(10) 0.0283(9) 0.0028(7) 0.0049(6) -0.0032(7)
C7 0.0304(9) 0.0379(9) 0.0289(9) -0.0008(7) 0.0006(6) -0.0016(7)
C8 0.0356(9) 0.0451(10) 0.0229(8) -0.0009(7) 0.0018(6) -0.0013(8)
C9 0.0319(9) 0.0384(9) 0.0288(9) 0.0040(7) 0.0055(6) -0.0006(7)
C10 0.0388(10) 0.0500(12) 0.0350(10) -0.0005(8) -0.0001(8) -0.0095(9)
C11 0.0615(15) 0.0724(17) 0.0518(13) -0.0143(13) 0.0003(11) -0.0198(13)
C12 0.064(2) 0.101(3) 0.085(2) -0.001(2) -0.0184(17) -0.0175(19)
O1 0.0543(10) 0.0836(13) 0.0450(9) -0.0045(8) 0.0069(7) -0.0324(9)
O2 0.0543(10) 0.0682(11) 0.0357(8) -0.0090(7) -0.0001(7) -0.0209(8)

loop_
_geom_bond_atom_site_label_1
_geom_bond_atom_site_label_2
_geom_bond_distance
_geom_bond_site_symmetry_2
_geom_bond_publ_flag
C1 C1 1.358(3) 7_557 ?
C1 C2 1.445(3) . ?
C1 H1 0.9300 . ?
C2 C3 1.344(3) . ?
C2 H2 0.9300 . ?
C3 C4 1.472(2) . ?
C3 H3 0.9300 . ?
C4 C5 1.395(2) . ?
C4 C9 1.399(2) . ?
C5 C6 1.388(3) . ?
C5 H5 0.9300 . ?
C6 C7 1.391(2) . ?
C6 H6 0.9300 . ?
C7 C8 1.393(3) . ?
C7 C10 1.491(3) . ?
C8 C9 1.384(3) . ?
C8 H8 0.9300 . ?
C9 H9 0.9300 . ?
C10 O1 1.203(3) . ?
C10 O2 1.340(3) . ?
C11 C12 1.466(5) . ?
C11 O2 1.469(3) . ?
C11 H11A 0.9700 . ?
C11 H11B 0.9700 . ?
C12 H12A 0.96(4) . ?
C12 H12B 1.02(5) . ?
C12 H12C 1.06(5) . ?
